data_7205918
loop_
_publ_author_name
'Park, Woon Bae'
'Singh, Satendra Pal'
'Pyo, Myoungho'
'Sohn, Kee-Sun'

_publ_section_title
;
 Y6+x/3Si11&#x2212;yAlyN20+x&#x2212;yO1&#x2212;x+y:Re3+ (Re = Ce3+,
 Tb3+, Sm3+) phosphors identified by solid-state combinatorial
 chemistry
;
_journal_issue 15
_journal_name_full 'Journal of Materials Chemistry'
_journal_page_first 5780
_journal_paper_doi 10.1039/c0jm03538f
_journal_volume 21
_journal_year 2011
_chemical_formula_sum 'N2 O7 Si2 Y4'
_chemical_formula_weight 551.83
_chemical_name_systematic ?
_space_group_IT_number 14
_symmetry_cell_setting monoclinic
_symmetry_space_group_name_Hall '-P 2ybc'
_symmetry_space_group_name_H-M 'P 1 21/c 1'
_cell_angle_alpha 90.00000
_cell_angle_beta 110.806(5)
_cell_angle_gamma 90.00000
_cell_formula_units_Z 4
_cell_length_a 7.5492(4)
_cell_length_b 10.4571(5)
_cell_length_c 10.9153(5)
_cell_measurement_temperature 298
_cell_volume 805.49(7)
_computing_structure_refinement FULLPROF
_diffrn_radiation_type Synchrotron
_diffrn_radiation_wavelength 1.54930
_diffrn_source Synchrotron
_pd_meas_2theta_range_inc 0.010001
_pd_meas_2theta_range_max 130.50000
_pd_meas_2theta_range_min 10.00000
_pd_proc_2theta_range_inc 0.010001
_pd_proc_2theta_range_max 130.5033
_pd_proc_2theta_range_min 10.0033
_pd_proc_ls_prof_R_factor 6.3598
_pd_proc_ls_prof_wR_expected 5.6939
_pd_proc_ls_prof_wR_factor 8.9935
_pd_proc_wavelength 1.549300
_refine_ls_number_parameters 98
_refine_ls_number_reflns 1381
_refine_ls_number_restraints 0
_refine_ls_R_I_factor 9.3016
_cod_data_source_file c0jm03538f.txt
_cod_data_source_block Y4Si2O7N2
_cod_original_cell_volume 805.50(7)
_cod_original_sg_symbol_H-M 'P 21/c'
_cod_database_code 7205918

loop_
_symmetry_equiv_pos_as_xyz
x,y,z
-x,y+1/2,-z+1/2
-x,-y,-z
x,-y+1/2,z+1/2

loop_
_atom_site_label
_atom_site_fract_x
_atom_site_fract_y
_atom_site_fract_z
_atom_site_U_iso_or_equiv
_atom_site_occupancy
_atom_site_adp_type
_atom_site_type_symbol
Y1 0.844(3) 0.1101(19) 0.4465(16) 0.00754 1.00000 Uiso Y
Y2 0.307(3) 0.1249(18) 0.4052(20) 0.00754 1.00000 Uiso Y
Y3 0.536(3) 0.4054(20) 0.3000(16) 0.00754 1.00000 Uiso Y
Y4 0.038(3) 0.4132(19) 0.2781(16) 0.00754 1.00000 Uiso Y
Si1 0.564(9) 0.191(5) 0.110(5) 0.01013 1.00000 Uiso Si
Si2 0.255(9) 0.206(6) 0.154(6) 0.01013 1.00000 Uiso Si
N1 0.79(2) 0.300(14) 0.185(14) 0.01013 1.00000 Uiso N
N2 0.46(2) 0.056(10) 0.184(11) 0.01013 0.16670 Uiso N
O2 0.46(2) 0.056(10) 0.184(11) 0.01013 0.83330 Uiso O
N3 0.227(19) 0.007(9) 0.214(11) 0.01013 0.16670 Uiso N
O3 0.227(19) 0.007(9) 0.214(11) 0.01013 0.83330 Uiso O
N4 0.824(16) 0.263(10) 0.332(10) 0.01013 0.16670 Uiso N
O4 0.824(16) 0.263(10) 0.332(10) 0.01013 0.83330 Uiso O
N5 0.326(18) 0.257(13) 0.190(13) 0.01013 0.16670 Uiso N
O5 0.326(18) 0.257(13) 0.190(13) 0.01013 0.83330 Uiso O
N6 0.577(18) 0.235(10) -0.050(11) 0.01013 0.16670 Uiso N
O6 0.577(18) 0.235(10) -0.050(11) 0.01013 0.83330 Uiso O
N7 0.056(19) 0.186(11) -0.017(11) 0.01013 0.16670 Uiso N
O7 0.056(19) 0.186(11) -0.017(11) 0.01013 0.83330 Uiso O
O1 0.39872(19) 0.50355(11) 0.01510(11) 0.01013 1.00000 Uiso O
O8 0.95362(19) 0.55976(11) 0.13741(11) 0.01013 1.00000 Uiso O

loop_
_atom_type_symbol
_atom_type_scat_Cromer_Mann_a1
_atom_type_scat_Cromer_Mann_b1
_atom_type_scat_Cromer_Mann_a2
_atom_type_scat_Cromer_Mann_b2
_atom_type_scat_Cromer_Mann_a3
_atom_type_scat_Cromer_Mann_b3
_atom_type_scat_Cromer_Mann_a4
_atom_type_scat_Cromer_Mann_b4
_atom_type_scat_Cromer_Mann_c
_atom_type_scat_dispersion_real
_atom_type_scat_dispersion_imag
_atom_type_scat_source
y 17.77600 1.40290 10.29460 12.80060 5.72629 0.12560 3.26588 104.35400 1.91213 -0.38600 2.02500 International_Tables_for_Crystallography_Vol.C(1991)_Tables_6.1.1.4_and_6.1.1.5
si 6.29150 2.43860 3.03530 32.33370 1.98910 0.67850 1.54100 81.69370 1.14070 0.24400 0.33000 International_Tables_for_Crystallography_Vol.C(1991)_Tables_6.1.1.4_and_6.1.1.5
o 3.04850 13.27710 2.28680 5.70110 1.54630 0.32390 0.86700 32.90890 0.25080 0.04700 0.03200 International_Tables_for_Crystallography_Vol.C(1991)_Tables_6.1.1.4_and_6.1.1.5
n 12.21260 0.00570 3.13220 9.89330 2.01250 28.99750 1.16630 0.58260 -11.52900 0.02900 0.01800 International_Tables_for_Crystallography_Vol.C(1991)_Tables_6.1.1.4_and_6.1.1.5

loop_
_geom_angle_atom_site_label_1
_geom_angle_atom_site_label_2
_geom_angle_atom_site_label_3
_geom_angle_site_symmetry_1
_geom_angle_site_symmetry_2
_geom_angle_site_symmetry_3
_geom_angle
_geom_angle_publ_flag
? ? ? ? ? ? ? ?

loop_
_geom_bond_atom_site_label_1
_geom_bond_atom_site_label_2
_geom_bond_site_symmetry_1
_geom_bond_site_symmetry_2
_geom_bond_distance
_geom_bond_publ_flag
? ? ? ? ? ?

loop_
_geom_contact_atom_site_label_1
_geom_contact_atom_site_label_2
_geom_contact_distance
_geom_contact_site_symmetry_1
_geom_contact_site_symmetry_2
_geom_contact_publ_flag
? ? ? ? ? ?

loop_
_geom_hbond_atom_site_label_D
_geom_hbond_atom_site_label_H
_geom_hbond_atom_site_label_A
_geom_hbond_site_symmetry_D
_geom_hbond_site_symmetry_H
_geom_hbond_site_symmetry_A
_geom_hbond_distance_DH
_geom_hbond_distance_HA
_geom_hbond_distance_DA
_geom_hbond_angle_DHA
_geom_hbond_publ_flag
? ? ? ? ? ? ? ? ? ? ?

loop_
_geom_torsion_atom_site_label_1
_geom_torsion_atom_site_label_2
_geom_torsion_atom_site_label_3
_geom_torsion_atom_site_label_4
_geom_torsion_site_symmetry_1
_geom_torsion_site_symmetry_2
_geom_torsion_site_symmetry_3
_geom_torsion_site_symmetry_4
_geom_torsion
_geom_torsion_publ_flag
? ? ? ? ? ? ? ? ? ?
